data_4330605
loop_
_publ_author_name
'James J. Henkelis'
'Sarah A. Barnett'
'Lindsay P. Harding'
'Michaele J. Hardie'

_publ_section_title
;
 Coordination Polymers Utilizing N-Oxide Functionalized Host Ligands
;
_journal_name_full 'Inorganic Chemistry'
_journal_page_first 10657
_journal_page_last 10674
_journal_paper_doi 10.1021/ic300940k
_journal_volume 51
_journal_year 2012
_chemical_formula_sum 'C48 H51 Cl2 Cu N5 O16'
_chemical_formula_weight 1088.38
_chemical_name_systematic
; 
dichlorobis(dimethylformamide)bis{2,7,12-trimethoxy
-3,8,13-tris(4-N-oxide-pyridyloxy)-10,15-dihydro
-5H-tribenzo[a,d,g]cyclononatriene}copper(II) hydrate
;
_space_group_IT_number 2
_symmetry_cell_setting triclinic
_symmetry_space_group_name_Hall '-P 1'
_symmetry_space_group_name_H-M 'P -1'
_atom_sites_solution_hydrogens geom
_atom_sites_solution_primary direct
_atom_sites_solution_secondary difmap
_audit_creation_method SHELXL-97
_cell_angle_alpha 72.077(7)
_cell_angle_beta 71.966(6)
_cell_angle_gamma 88.086(7)
_cell_formula_units_Z 2
_cell_length_a 12.5748(18)
_cell_length_b 14.424(2)
_cell_length_c 18.045(3)
_cell_measurement_temperature 150(2)
_cell_volume 2954.2(8)
_computing_cell_refinement 'Bruker SMART'
_computing_data_collection 'Bruker SMART'
_computing_data_reduction 'Bruker SAINT'
_computing_molecular_graphics 'X-Seed (Barbour)'
_computing_structure_refinement 'SHELXL-97 (Sheldrick, 1997)'
_computing_structure_solution 'SHELXS-97 (Sheldrick, 1990)'
_diffrn_ambient_temperature 150(2)
_diffrn_measured_fraction_theta_full 0.912
_diffrn_measured_fraction_theta_max 0.912
_diffrn_measurement_device_type 'BRUKER X8 CCD area detector'
_diffrn_measurement_method '\w, \p- scans'
_diffrn_radiation_monochromator graphite
_diffrn_radiation_source 'rotating anode'
_diffrn_radiation_type MoK\a
_diffrn_radiation_wavelength 0.71073
_diffrn_reflns_av_R_equivalents 0.0498
_diffrn_reflns_av_sigmaI/netI 0.0787
_diffrn_reflns_limit_h_max 12
_diffrn_reflns_limit_h_min -12
_diffrn_reflns_limit_k_max 13
_diffrn_reflns_limit_k_min -14
_diffrn_reflns_limit_l_max 18
_diffrn_reflns_limit_l_min -12
_diffrn_reflns_number 12957
_diffrn_reflns_theta_full 21.00
_diffrn_reflns_theta_max 21.00
_diffrn_reflns_theta_min 1.49
_exptl_absorpt_coefficient_mu 0.524
_exptl_absorpt_correction_T_max 0.9692
_exptl_absorpt_correction_T_min 0.9116
_exptl_absorpt_correction_type multi-scan
_exptl_absorpt_process_details SADABS
_exptl_crystal_colour green
_exptl_crystal_density_diffrn 1.224
_exptl_crystal_description block
_exptl_crystal_F_000 1130
_exptl_crystal_size_max 0.18
_exptl_crystal_size_mid 0.06
_exptl_crystal_size_min 0.06
_refine_diff_density_max 2.514
_refine_diff_density_min -0.601
_refine_diff_density_rms 0.181
_refine_ls_extinction_method none
_refine_ls_goodness_of_fit_ref 1.445
_refine_ls_hydrogen_treatment mixed
_refine_ls_matrix_type full
_refine_ls_number_parameters 646
_refine_ls_number_reflns 5791
_refine_ls_number_restraints 0
_refine_ls_restrained_S_all 1.445
_refine_ls_R_factor_all 0.1713
_refine_ls_R_factor_gt 0.1202
_refine_ls_shift/su_max 0.000
_refine_ls_shift/su_mean 0.000
_refine_ls_structure_factor_coef Fsqd
_refine_ls_weighting_details 'calc w=1/[\s^2^(Fo^2^)+(0.2000P)^2^+0.0000P] where P=(Fo^2^+2Fc^2^)/3'
_refine_ls_weighting_scheme calc
_refine_ls_wR_factor_gt 0.3405
_refine_ls_wR_factor_ref 0.3810
_reflns_number_gt 3678
_reflns_number_total 5791
_reflns_threshold_expression >2sigma(I)
_cod_data_source_file ic300940k_si_002_11.cif
_cod_data_source_block c:'complex8'
_cod_original_cell_volume 2954.3(8)
_cod_database_code 4330605

loop_
_symmetry_equiv_pos_as_xyz
'x, y, z'
'-x, -y, -z'

loop_
_atom_site_label
_atom_site_type_symbol
_atom_site_fract_x
_atom_site_fract_y
_atom_site_fract_z
_atom_site_U_iso_or_equiv
_atom_site_adp_type
_atom_site_occupancy
_atom_site_symmetry_multiplicity
_atom_site_calc_flag
_atom_site_refinement_flags
Cu1 Cu 1.18347(12) 0.29346(12) 0.55392(11) 0.0519(7) Uani 1 1 d .
Cl1 Cl 1.0452(3) 0.1794(3) 0.6468(3) 0.0757(13) Uani 1 1 d .
O1 O 0.4290(8) 0.8837(7) 0.5695(7) 0.060(3) Uani 1 1 d .
N1 N 0.0926(12) 1.1165(11) 0.3705(12) 0.099(6) Uani 1 1 d .
C1 C 0.3612(10) 0.6466(10) 0.8482(9) 0.049(4) Uani 1 1 d .
H1A H 0.3079 0.6410 0.9031 0.059 Uiso 1 1 calc R
H1B H 0.4333 0.6765 0.8443 0.059 Uiso 1 1 calc R
Cl2 Cl 1.3139(2) 0.3465(3) 0.4264(2) 0.0591(11) Uani 1 1 d .
O2 O 0.2119(7) 0.9166(6) 0.6028(7) 0.055(3) Uani 1 1 d .
N2 N -0.334(3) 0.1063(16) 0.8209(16) 0.123(7) Uani 1 1 d .
C2 C 0.3161(10) 0.7139(10) 0.7831(9) 0.046(4) Uani 1 1 d .
O3 O 0.2143(9) 0.8101(8) 0.5318(7) 0.072(3) Uani 1 1 d .
N3 N 0.9718(9) 0.3715(8) 0.5425(7) 0.044(3) Uani 1 1 d .
C3 C 0.3927(11) 0.7635(10) 0.7093(9) 0.041(3) Uani 1 1 d .
H3 H 0.4699 0.7530 0.7006 0.049 Uiso 1 1 calc R
O4 O 0.0549(15) 1.1844(10) 0.3206(13) 0.153(8) Uani 1 1 d .
N4 N 1.4147(13) 0.1240(13) 0.6557(11) 0.090(6) Uani 1 1 d .
C4 C 0.3604(11) 0.8287(10) 0.6468(10) 0.049(4) Uani 1 1 d .
O5 O -0.1530(8) 0.5139(8) 0.7900(7) 0.065(3) Uani 1 1 d .
N5 N 1.2993(7) 0.5298(8) 0.6142(6) 0.042(3) Uani 1 1 d .
C5 C 0.2449(11) 0.8455(10) 0.6622(10) 0.047(4) Uani 1 1 d .
O6 O -0.0854(8) 0.3385(7) 0.8487(6) 0.062(3) Uani 1 1 d .
C6 C 0.1696(11) 0.7956(11) 0.7348(10) 0.053(4) Uani 1 1 d .
H6 H 0.0925 0.8066 0.7429 0.063 Uiso 1 1 calc R
O7 O -0.2293(9) 0.3240(11) 0.9604(9) 0.099(4) Uani 1 1 d .
C7 C 0.1999(10) 0.7285(10) 0.7986(9) 0.046(4) Uani 1 1 d .
O8 O -0.3939(16) 0.0473(13) 0.8021(14) 0.171(8) Uani 1 1 d .
C8 C 0.1082(10) 0.6751(10) 0.8767(8) 0.048(4) Uani 1 1 d .
H8A H 0.0471 0.7191 0.8872 0.058 Uiso 1 1 calc R
H8B H 0.1389 0.6589 0.9232 0.058 Uiso 1 1 calc R
O9 O 0.4587(8) 0.2742(8) 0.8047(8) 0.080(3) Uani 1 1 d .
C9 C 0.0586(9) 0.5797(11) 0.8737(8) 0.045(4) Uani 1 1 d .
O10 O 0.6151(6) 0.4257(6) 0.7320(6) 0.049(2) Uani 1 1 d .
C10 C -0.0249(10) 0.5901(12) 0.8362(9) 0.056(4) Uani 1 1 d .
H10 H -0.0508 0.6529 0.8173 0.067 Uiso 1 1 calc R
O11 O 0.5572(7) 0.4048(7) 0.6300(6) 0.054(3) Uani 1 1 d .
C11 C -0.0711(10) 0.5103(12) 0.8259(9) 0.050(4) Uani 1 1 d .
O12 O 1.0779(6) 0.3666(7) 0.4999(6) 0.055(3) Uani 1 1 d .
C12 C -0.0369(11) 0.4206(11) 0.8593(9) 0.050(4) Uani 1 1 d .
O13 O 1.3079(14) 0.2311(13) 0.5951(10) 0.113(5) Uani 1 1 d .
C13 C 0.0436(11) 0.4108(11) 0.8967(9) 0.054(4) Uani 1 1 d .
H13 H 0.0656 0.3471 0.9187 0.064 Uiso 1 1 calc R
O14 O 1.1973(7) 0.4054(7) 0.6117(6) 0.054(3) Uani 1 1 d .
C14 C 0.0932(10) 0.4867(12) 0.9040(9) 0.052(4) Uani 1 1 d .
O15 O -0.3729(10) 0.8882(7) 0.8609(6) 0.084(4) Uani 1 1 d .
C15 C 0.1866(10) 0.4673(11) 0.9459(8) 0.052(4) Uani 1 1 d .
H15A H 0.1908 0.5197 0.9699 0.063 Uiso 1 1 calc R
H15B H 0.1677 0.4044 0.9910 0.063 Uiso 1 1 calc R
O16 O -0.3776(11) 0.8479(11) 0.7586(12) 0.131(6) Uani 1 1 d .
C16 C 0.3012(10) 0.4637(10) 0.8835(8) 0.044(3) Uani 1 1 d .
C17 C 0.3256(10) 0.3734(11) 0.8721(9) 0.055(4) Uani 1 1 d .
H17 H 0.2720 0.3194 0.9015 0.066 Uiso 1 1 calc R
C18 C 0.4285(11) 0.3610(11) 0.8178(10) 0.056(4) Uiso 1 1 d .
C19 C 0.5065(10) 0.4383(10) 0.7767(9) 0.048(4) Uiso 1 1 d .
C20 C 0.4836(10) 0.5272(10) 0.7873(8) 0.047(4) Uani 1 1 d .
H20 H 0.5383 0.5805 0.7587 0.056 Uiso 1 1 calc R
C21 C 0.3802(10) 0.5409(10) 0.8401(8) 0.044(4) Uani 1 1 d .
C22 C 0.5473(11) 0.8781(11) 0.5582(10) 0.068(5) Uani 1 1 d .
H22A H 0.5635 0.8889 0.6048 0.101 Uiso 1 1 calc R
H22B H 0.5893 0.9283 0.5074 0.101 Uiso 1 1 calc R
H22C H 0.5696 0.8134 0.5548 0.101 Uiso 1 1 calc R
C23 C 0.1995(11) 0.8920(11) 0.5383(11) 0.057(4) Uani 1 1 d .
C24 C 0.1675(11) 0.9733(10) 0.4787(10) 0.054(4) Uani 1 1 d .
C25 C 0.1689(12) 1.0657(12) 0.4785(11) 0.067(5) Uani 1 1 d .
H25 H 0.1957 1.0809 0.5175 0.081 Uiso 1 1 calc R
C26 C 0.1338(13) 1.1392(12) 0.4250(12) 0.076(5) Uani 1 1 d .
H26 H 0.1379 1.2047 0.4255 0.092 Uiso 1 1 calc R
C27 C 0.0884(14) 1.0234(13) 0.3686(14) 0.088(6) Uani 1 1 d .
H27 H 0.0597 1.0082 0.3306 0.106 Uiso 1 1 calc R
C28 C 0.1256(12) 0.9532(11) 0.4214(11) 0.066(5) Uani 1 1 d .
H28 H 0.1235 0.8881 0.4199 0.080 Uiso 1 1 calc R
C29 C -0.1794(17) 0.6025(15) 0.7494(15) 0.108(7) Uani 1 1 d .
H29A H -0.2195 0.6355 0.7889 0.162 Uiso 1 1 calc R
H29B H -0.2273 0.5944 0.7178 0.162 Uiso 1 1 calc R
H29C H -0.1107 0.6418 0.7121 0.162 Uiso 1 1 calc R
C30 C -0.1859(14) 0.3001(12) 0.9015(12) 0.067(5) Uani 1 1 d .
C31 C -0.2403(14) 0.2305(12) 0.8767(13) 0.079(5) Uani 1 1 d .
C32 C -0.3437(17) 0.1917(15) 0.9203(15) 0.109(7) Uani 1 1 d .
H32 H -0.3858 0.2087 0.9674 0.131 Uiso 1 1 calc R
C33 C -0.392(2) 0.1185(18) 0.891(2) 0.139(11) Uani 1 1 d .
H33 H -0.4617 0.0828 0.9228 0.167 Uiso 1 1 calc R
C34 C -0.236(2) 0.1412(17) 0.7815(17) 0.114(8) Uani 1 1 d .
H34 H -0.1962 0.1247 0.7337 0.136 Uiso 1 1 calc R
C35 C -0.1862(18) 0.2039(13) 0.8072(14) 0.091(6) Uani 1 1 d .
H35 H -0.1117 0.2299 0.7761 0.109 Uiso 1 1 calc R
C36 C 0.3718(15) 0.1934(15) 0.8374(16) 0.120(8) Uani 1 1 d .
H36A H 0.3571 0.1650 0.8967 0.180 Uiso 1 1 calc R
H36B H 0.3976 0.1433 0.8108 0.180 Uiso 1 1 calc R
H36C H 0.3028 0.2181 0.8265 0.180 Uiso 1 1 calc R
C37 C 0.6304(11) 0.4084(9) 0.6598(10) 0.049(4) Uani 1 1 d .
C38 C 0.7511(10) 0.3938(9) 0.6213(9) 0.046(4) Uani 1 1 d .
C39 C 0.7812(11) 0.3584(10) 0.5549(9) 0.050(4) Uani 1 1 d .
H39 H 0.7251 0.3416 0.5353 0.060 Uiso 1 1 calc R
C40 C 0.8909(10) 0.3476(10) 0.5177(9) 0.046(4) Uani 1 1 d .
H40 H 0.9098 0.3223 0.4728 0.056 Uiso 1 1 calc R
C41 C 0.9476(10) 0.4054(10) 0.6052(10) 0.048(4) Uani 1 1 d .
H41 H 1.0071 0.4229 0.6214 0.058 Uiso 1 1 calc R
C42 C 0.8371(10) 0.4167(10) 0.6489(9) 0.051(4) Uani 1 1 d .
H42 H 0.8209 0.4389 0.6954 0.061 Uiso 1 1 calc R
C43 C 1.310(3) 0.161(2) 0.6364(18) 0.157(16) Uani 1 1 d .
H43 H 1.2434 0.1192 0.6622 0.188 Uiso 1 1 calc R
C44 C 1.396(2) 0.0236(15) 0.7097(18) 0.133(9) Uani 1 1 d .
H44A H 1.4295 0.0169 0.7531 0.199 Uiso 1 1 calc R
H44B H 1.4300 -0.0201 0.6780 0.199 Uiso 1 1 calc R
H44C H 1.3150 0.0063 0.7344 0.199 Uiso 1 1 calc R
C45 C 1.5221(16) 0.1764(16) 0.6314(14) 0.108(7) Uani 1 1 d .
H45A H 1.5788 0.1480 0.5952 0.162 Uiso 1 1 calc R
H45B H 1.5433 0.1715 0.6803 0.162 Uiso 1 1 calc R
H45C H 1.5172 0.2452 0.6023 0.162 Uiso 1 1 calc R
C46 C 1.2841(11) 0.4598(10) 0.5871(9) 0.045(4) Uani 1 1 d .
H46 H 1.3448 0.4489 0.5444 0.054 Uiso 1 1 calc R
C47 C 1.2110(12) 0.5512(12) 0.6807(10) 0.072(5) Uani 1 1 d .
H47A H 1.1445 0.5070 0.6969 0.108 Uiso 1 1 calc R
H47B H 1.1916 0.6189 0.6618 0.108 Uiso 1 1 calc R
H47C H 1.2377 0.5420 0.7279 0.108 Uiso 1 1 calc R
C48 C 1.4051(10) 0.5892(10) 0.5819(9) 0.055(4) Uani 1 1 d .
H48A H 1.4555 0.5706 0.5360 0.082 Uiso 1 1 calc R
H48B H 1.4399 0.5785 0.6253 0.082 Uiso 1 1 calc R
H48C H 1.3909 0.6583 0.5628 0.082 Uiso 1 1 calc R

loop_
_atom_site_aniso_label
_atom_site_aniso_U_11
_atom_site_aniso_U_22
_atom_site_aniso_U_33
_atom_site_aniso_U_23
_atom_site_aniso_U_13
_atom_site_aniso_U_12
Cu1 0.0407(11) 0.0592(12) 0.0637(14) -0.0286(10) -0.0181(9) 0.0062(8)
Cl1 0.081(3) 0.060(3) 0.081(3) -0.019(2) -0.018(2) -0.016(2)
O1 0.052(6) 0.052(6) 0.064(8) -0.014(6) -0.003(5) -0.005(5)
N1 0.088(11) 0.065(11) 0.145(16) 0.006(10) -0.076(11) -0.004(8)
C1 0.040(7) 0.072(10) 0.043(10) -0.028(8) -0.011(7) -0.006(7)
Cl2 0.0348(19) 0.067(2) 0.076(3) -0.031(2) -0.0087(17) 0.0046(16)
O2 0.066(6) 0.051(6) 0.060(7) -0.026(6) -0.027(5) 0.011(5)
N2 0.17(2) 0.122(17) 0.090(17) -0.046(14) -0.049(16) 0.008(17)
C2 0.037(8) 0.066(9) 0.046(11) -0.030(8) -0.014(8) 0.004(7)
O3 0.099(8) 0.061(8) 0.070(8) -0.025(6) -0.043(6) 0.011(6)
N3 0.041(8) 0.057(7) 0.041(8) -0.024(6) -0.013(6) 0.002(5)
C3 0.042(8) 0.053(9) 0.040(10) -0.024(8) -0.018(8) 0.004(7)
O4 0.193(16) 0.079(9) 0.24(2) -0.016(11) -0.181(17) 0.009(10)
N4 0.085(11) 0.113(14) 0.120(15) -0.066(11) -0.075(11) 0.059(11)
C4 0.057(10) 0.051(9) 0.050(11) -0.031(9) -0.016(9) -0.002(8)
O5 0.065(6) 0.074(8) 0.075(8) -0.030(6) -0.041(6) 0.003(5)
N5 0.031(6) 0.065(8) 0.036(7) -0.023(6) -0.013(5) -0.003(5)
C5 0.040(9) 0.059(9) 0.048(11) -0.026(9) -0.014(8) 0.005(7)
O6 0.054(6) 0.073(7) 0.057(7) -0.027(6) -0.005(6) -0.011(5)
C6 0.040(8) 0.078(11) 0.057(12) -0.042(10) -0.020(9) 0.005(8)
O7 0.063(7) 0.163(13) 0.070(10) -0.048(9) -0.003(7) -0.040(7)
C7 0.038(8) 0.065(9) 0.044(10) -0.029(8) -0.014(7) -0.007(7)
O8 0.205(17) 0.140(14) 0.23(2) -0.094(15) -0.113(17) -0.044(12)
C8 0.034(7) 0.082(10) 0.039(9) -0.036(8) -0.008(7) 0.007(7)
O9 0.066(7) 0.075(8) 0.089(9) -0.029(7) -0.006(6) -0.001(6)
C9 0.029(7) 0.083(11) 0.027(9) -0.030(8) -0.001(6) 0.001(7)
O10 0.027(5) 0.071(6) 0.048(7) -0.026(5) -0.006(4) 0.009(4)
C10 0.035(8) 0.084(11) 0.053(11) -0.036(9) -0.007(7) 0.002(7)
O11 0.033(5) 0.076(7) 0.064(7) -0.032(5) -0.021(5) 0.003(4)
C11 0.034(8) 0.073(11) 0.036(9) -0.020(8) 0.001(7) -0.007(7)
O12 0.024(5) 0.079(7) 0.055(7) -0.022(5) -0.004(4) 0.011(4)
C12 0.047(9) 0.067(11) 0.033(9) -0.022(8) 0.001(7) -0.004(8)
O13 0.152(13) 0.095(12) 0.086(13) -0.025(10) -0.033(10) 0.029(10)
C13 0.045(8) 0.069(11) 0.040(10) -0.017(8) -0.005(7) 0.005(8)
O14 0.036(5) 0.064(6) 0.071(7) -0.038(5) -0.014(5) -0.001(5)
C14 0.038(8) 0.077(11) 0.040(10) -0.026(8) -0.003(7) -0.002(8)
O15 0.146(10) 0.070(7) 0.034(7) -0.012(5) -0.022(6) -0.068(7)
C15 0.039(8) 0.078(10) 0.034(9) -0.014(8) -0.006(7) 0.001(7)
O16 0.111(10) 0.120(11) 0.185(17) -0.089(11) -0.035(10) -0.016(8)
C16 0.037(8) 0.064(10) 0.027(9) -0.012(7) -0.008(6) 0.004(7)
C17 0.038(8) 0.072(11) 0.045(10) -0.014(8) -0.003(7) -0.004(7)
C20 0.031(8) 0.078(10) 0.035(9) -0.018(7) -0.016(7) -0.001(6)
C21 0.032(8) 0.078(11) 0.024(8) -0.013(8) -0.015(6) 0.009(7)
C22 0.053(10) 0.064(10) 0.062(12) -0.011(8) 0.007(8) 0.004(7)
C23 0.052(9) 0.042(10) 0.079(14) -0.023(9) -0.020(8) 0.002(7)
C24 0.045(8) 0.044(10) 0.084(13) -0.024(9) -0.032(8) 0.001(7)
C25 0.062(10) 0.055(11) 0.091(14) -0.014(10) -0.042(9) 0.002(8)
C26 0.068(11) 0.066(12) 0.116(16) -0.029(11) -0.055(11) -0.009(9)
C27 0.085(12) 0.057(12) 0.141(19) -0.020(12) -0.072(13) -0.002(9)
C28 0.072(10) 0.053(10) 0.085(14) -0.022(10) -0.039(10) 0.000(8)
C29 0.104(15) 0.105(17) 0.16(2) -0.047(15) -0.093(16) -0.001(12)
C30 0.065(12) 0.089(13) 0.040(12) -0.024(10) -0.003(9) 0.001(10)
C31 0.065(12) 0.075(12) 0.093(16) -0.020(11) -0.021(11) -0.025(9)
C32 0.094(15) 0.108(16) 0.12(2) -0.039(14) -0.021(13) -0.026(13)
C33 0.095(17) 0.13(2) 0.18(3) -0.01(2) -0.07(2) -0.060(15)
C34 0.110(18) 0.13(2) 0.11(2) -0.050(16) -0.024(16) -0.026(15)
C35 0.123(15) 0.073(13) 0.086(17) -0.033(12) -0.036(13) -0.016(11)
C36 0.072(12) 0.114(17) 0.15(2) -0.067(16) 0.020(12) -0.017(12)
C37 0.036(9) 0.046(9) 0.054(12) -0.012(8) -0.004(8) -0.002(6)
C38 0.035(8) 0.048(8) 0.056(11) -0.026(8) -0.006(7) 0.002(6)
C39 0.048(9) 0.063(9) 0.051(10) -0.025(8) -0.025(7) 0.009(7)
C40 0.028(8) 0.066(9) 0.046(10) -0.023(8) -0.007(7) 0.005(6)
C41 0.036(9) 0.059(9) 0.057(11) -0.021(8) -0.022(7) -0.003(6)
C42 0.033(8) 0.065(10) 0.058(11) -0.017(8) -0.021(7) 0.003(7)
C43 0.25(4) 0.10(2) 0.07(2) -0.056(17) 0.04(2) -0.05(2)
C44 0.17(2) 0.064(14) 0.18(3) -0.050(15) -0.062(19) -0.010(14)
C45 0.087(14) 0.132(18) 0.096(17) -0.024(14) -0.024(12) -0.026(12)
C46 0.030(8) 0.054(9) 0.051(10) -0.023(8) -0.005(6) 0.007(7)
C47 0.069(10) 0.101(13) 0.053(12) -0.047(10) -0.003(8) -0.014(9)
C48 0.048(8) 0.067(10) 0.057(11) -0.028(8) -0.017(7) -0.009(7)

loop_
_atom_type_symbol
_atom_type_description
_atom_type_scat_dispersion_real
_atom_type_scat_dispersion_imag
_atom_type_scat_source
C C 0.0033 0.0016 'International Tables Vol C Tables 4.2.6.8 and 6.1.1.4'
H H 0.0000 0.0000 'International Tables Vol C Tables 4.2.6.8 and 6.1.1.4'
N N 0.0061 0.0033 'International Tables Vol C Tables 4.2.6.8 and 6.1.1.4'
O O 0.0106 0.0060 'International Tables Vol C Tables 4.2.6.8 and 6.1.1.4'
Cl Cl 0.1484 0.1585 'International Tables Vol C Tables 4.2.6.8 and 6.1.1.4'
Cu Cu 0.3201 1.2651 'International Tables Vol C Tables 4.2.6.8 and 6.1.1.4'

loop_
_geom_angle_atom_site_label_1
_geom_angle_atom_site_label_2
_geom_angle_atom_site_label_3
_geom_angle
O12 Cu1 O13 171.9(6)
O12 Cu1 O14 93.1(4)
O13 Cu1 O14 86.1(5)
O12 Cu1 Cl1 92.2(3)
O13 Cu1 Cl1 95.7(5)
O14 Cu1 Cl1 107.0(3)
O12 Cu1 Cl2 85.3(3)
O13 Cu1 Cl2 87.1(5)
O14 Cu1 Cl2 104.6(3)
Cl1 Cu1 Cl2 148.35(16)
C4 O1 C22 114.4(11)
O4 N1 C27 119.2(17)
O4 N1 C26 119.7(16)
C27 N1 C26 121.1(15)
C2 C1 C21 113.5(11)
C23 O2 C5 118.2(10)
C34 N2 C33 124(2)
C34 N2 O8 127(2)
C33 N2 O8 109(3)
C3 C2 C7 120.7(12)
C3 C2 C1 117.3(11)
C7 C2 C1 121.9(13)
C41 N3 C40 120.3(11)
C41 N3 O12 120.5(10)
C40 N3 O12 119.0(12)
C2 C3 C4 121.8(12)
C45 N4 C44 120.0(15)
C45 N4 C43 128.6(19)
C44 N4 C43 111.2(19)
C3 C4 O1 127.6(12)
C3 C4 C5 118.0(14)
O1 C4 C5 114.4(13)
C29 O5 C11 118.1(12)
C46 N5 C48 122.0(11)
C46 N5 C47 120.9(11)
C48 N5 C47 117.1(11)
C6 C5 O2 121.2(12)
C6 C5 C4 120.0(14)
O2 C5 C4 118.8(14)
C30 O6 C12 117.4(11)
C5 C6 C7 123.1(12)
C6 C7 C2 116.3(13)
C6 C7 C8 118.7(12)
C2 C7 C8 124.9(13)
C7 C8 C9 113.4(11)
C18 O9 C36 118.0(12)
C14 C9 C10 118.9(13)
C14 C9 C8 124.7(12)
C10 C9 C8 116.4(13)
C37 O10 C19 117.9(10)
C9 C10 C11 121.4(14)
C12 C11 O5 117.6(13)
C12 C11 C10 117.0(13)
O5 C11 C10 125.3(14)
N3 O12 Cu1 121.3(8)
C13 C12 C11 121.2(13)
C13 C12 O6 122.1(14)
C11 C12 O6 116.6(13)
C43 O13 Cu1 131(3)
C14 C13 C12 123.0(14)
C46 O14 Cu1 121.0(8)
C13 C14 C9 118.3(13)
C13 C14 C15 118.6(14)
C9 C14 C15 123.0(13)
C16 C15 C14 110.8(11)
C21 C16 C17 118.5(11)
C21 C16 C15 125.7(13)
C17 C16 C15 115.8(12)
C16 C17 C18 120.9(13)
O9 C18 C19 116.4(13)
O9 C18 C17 124.0(13)
C19 C18 C17 119.5(14)
C20 C19 C18 120.1(13)
C20 C19 O10 118.2(11)
C18 C19 O10 121.1(12)
C19 C20 C21 120.8(13)
C16 C21 C20 120.2(13)
C16 C21 C1 122.7(11)
C20 C21 C1 117.1(12)
O3 C23 O2 122.6(14)
O3 C23 C24 124.1(16)
O2 C23 C24 113.3(13)
C25 C24 C28 117.0(14)
C25 C24 C23 124.0(15)
C28 C24 C23 118.9(13)
C24 C25 C26 122.9(16)
C25 C26 N1 118.3(15)
C28 C27 N1 118.9(17)
C27 C28 C24 121.8(15)
O7 C30 O6 122.6(16)
O7 C30 C31 123.4(16)
O6 C30 C31 114.0(16)
C32 C31 C35 117.7(18)
C32 C31 C30 121(2)
C35 C31 C30 121.6(16)
C31 C32 C33 117(2)
N2 C33 C32 118(2)
N2 C34 C35 120(2)
C31 C35 C34 123(2)
O11 C37 O10 125.2(12)
O11 C37 C38 124.1(15)
O10 C37 C38 110.8(12)
C39 C38 C42 117.8(12)
C39 C38 C37 119.7(12)
C42 C38 C37 122.5(14)
C40 C39 C38 120.4(12)
N3 C40 C39 121.7(13)
N3 C41 C42 122.3(12)
C41 C42 C38 117.5(14)
O13 C43 N4 123(3)
O14 C46 N5 126.0(12)

loop_
_geom_bond_atom_site_label_1
_geom_bond_atom_site_label_2
_geom_bond_distance
Cu1 O12 1.974(9)
Cu1 O13 2.006(15)
Cu1 O14 2.212(8)
Cu1 Cl1 2.287(4)
Cu1 Cl2 2.288(4)
O1 C4 1.393(17)
O1 C22 1.440(16)
N1 O4 1.299(18)
N1 C27 1.36(2)
N1 C26 1.37(2)
C1 C2 1.523(19)
C1 C21 1.579(19)
O2 C23 1.369(18)
O2 C5 1.394(17)
N2 C34 1.24(3)
N2 C33 1.31(4)
N2 O8 1.34(3)
C2 C3 1.371(19)
C2 C7 1.421(17)
O3 C23 1.226(16)
N3 C41 1.315(17)
N3 C40 1.325(16)
N3 O12 1.329(13)
C3 C4 1.387(19)
N4 C45 1.44(2)
N4 C44 1.45(3)
N4 C43 1.50(4)
C4 C5 1.419(18)
O5 C29 1.35(2)
O5 C11 1.367(16)
N5 C46 1.293(16)
N5 C48 1.460(16)
N5 C47 1.466(17)
C5 C6 1.35(2)
O6 C30 1.337(18)
O6 C12 1.439(17)
C6 C7 1.40(2)
O7 C30 1.183(19)
C7 C8 1.515(19)
C8 C9 1.553(19)
O9 C18 1.365(17)
O9 C36 1.47(2)
C9 C14 1.395(19)
C9 C10 1.398(18)
O10 C37 1.356(17)
O10 C19 1.393(15)
C10 C11 1.393(19)
O11 C37 1.211(16)
C11 C12 1.366(19)
C12 C13 1.36(2)
O13 C43 1.07(3)
C13 C14 1.338(19)
O14 C46 1.244(15)
C14 C15 1.559(19)
C15 C16 1.541(18)
C16 C21 1.377(18)
C16 C17 1.389(19)
C17 C18 1.41(2)
C18 C19 1.367(19)
C19 C20 1.362(18)
C20 C21 1.403(18)
C23 C24 1.47(2)
C24 C25 1.333(19)
C24 C28 1.40(2)
C25 C26 1.36(2)
C27 C28 1.34(2)
C30 C31 1.48(2)
C31 C32 1.33(2)
C31 C35 1.39(3)
C32 C33 1.53(4)
C34 C35 1.38(3)
C37 C38 1.498(18)
C38 C39 1.388(19)
C38 C42 1.409(18)
C39 C40 1.361(18)
C41 C42 1.401(19)
